data_8104522
loop_
_publ_author_name
'Lii, K. H.'
'Li, C. H.'
'Chen, T. M.'
'Wang, S. L.'

_publ_section_title
;
 Synthesis and structural characterization of sodium vanadyl(IV)
 orthophosphate NaVOPO4
;
_journal_name_full 'Zeitschrift fur Kristallographie'
_journal_page_first 67
_journal_page_last 73
_journal_paper_doi 10.1524/zkri.1991.197.14.67
_journal_volume 197
_journal_year 1991
_chemical_formula_sum 'Na O5 P V'
_chemical_formula_weight 184.90
_space_group_IT_number 14
_symmetry_cell_setting monoclinic
_symmetry_Int_Tables_number 14
_symmetry_space_group_name_Hall '-P 2ybc'
_symmetry_space_group_name_H-M 'P 1 21/c 1'
_cell_angle_alpha 90
_cell_angle_beta 115.29(1)
_cell_angle_gamma 90
_cell_formula_units_Z 4
_cell_length_a 6.524(1)
_cell_length_b 8.455(4)
_cell_length_c 7.119(1)
_cell_volume 355.05(19)
_diffrn_ambient_temperature 293
_diffrn_radiation_probe x-ray
_diffrn_radiation_type MoK\a
_diffrn_radiation_wavelength 0.71073
_exptl_absorpt_coefficient_mu 3.254
_exptl_crystal_density_diffrn 3.459
_exptl_crystal_F_000 356
_refine_ls_goodness_of_fit_ref 1.195
_refine_ls_number_parameters 74
_refine_ls_number_reflns 568
_refine_ls_R_factor_gt 0.027
_refine_ls_wR_factor_gt 0.030
_cod_data_source_file Zeit-Krist-1991-197-67-73.cif
_cod_data_source_block NaVOPO4
_cod_depositor_comments
;
The following automatic conversions were performed:

'_journal_paper_doi' value
'https://doi.org/10.1524/zkri.1991.197.14.67' was changed to
'10.1524/zkri.1991.197.14.67'.

Automatic conversion script
Id: cif_fix_values 6433 2018-09-21 13:16:33Z andrius 
;
_cod_original_sg_symbol_H-M 'P 21/c'
_cod_database_code 8104522

loop_
_symmetry_equiv_pos_site_id
_symmetry_equiv_pos_as_xyz
1 x,y,z
2 -x,1/2+y,1/2-z
3 -x,-y,-z
4 x,1/2-y,1/2+z

loop_
_atom_site_label
_atom_site_type_symbol
_atom_site_thermal_displace_type
_atom_site_fract_x
_atom_site_fract_y
_atom_site_fract_z
_atom_site_occupancy
_atom_site_U_iso_or_equiv
_atom_site_calc_flag
_atom_site_refinement_flags
_atom_site_disorder_assembly
_atom_site_disorder_group
V V Uiso 0.74645(8) 0.73811(6) 0.02878(8) 1.000 0.0106(3) . . . .
P P Uiso 0.24960(10) 0.93431(9) -0.25160(10) 1.000 0.0098(3) . . . .
O1 O Uiso 0.2508(3) 0.1790(2) 0.2526(3) 1.000 0.0131(8) . . . .
O2 O Uiso 0.5712(3) 0.1796(2) 0.1007(3) 1.000 0.0147(8) . . . .
O3 O Uiso 0.3556(3) 0.4625(2) 0.1336(3) 1.000 0.0132(8) . . . .
O4 O Uiso -0.0614(3) 0.3279(2) -0.0921(3) 1.000 0.0139(7) . . . .
O5 O Uiso 0.1535(3) 0.0398(2) -0.1293(3) 1.000 0.0133(8) . . . .
Na Na Uiso 0.2473(2) -0.0876(2) 0.2164(2) 1.000 0.0259(6) . . . .

loop_
_geom_angle_atom_site_label_1
_geom_angle_atom_site_label_2
_geom_angle_atom_site_label_3
_geom_angle
_geom_angle_site_symmetry_1
_geom_angle_site_symmetry_2
_geom_angle_site_symmetry_3
_geom_angle_publ_flag
O1 V O1 178.33(9) 2_655 . 3_665 yes
O1 V O2 97.68(10) 2_655 . 3_665 yes
O1 V O3 99.05(9) 2_655 . 3_665 yes
O1 V O4 96.26(10) 2_655 . 3_665 yes
O1 V O5 94.41(9) 2_655 . 3_665 yes
O1 V O2 82.84(8) 3_665 . 3_665 yes
O1 V O3 82.52(8) 3_665 . 3_665 yes
O1 V O4 83.24(8) 3_665 . 3_665 yes
O1 V O5 84.02(8) 3_665 . 3_665 yes
O2 V O3 90.29(8) 3_665 . 3_665 yes
O2 V O4 166.06(9) 3_665 . 3_665 yes
O2 V O5 87.37(8) 3_665 . 3_665 yes
O3 V O4 87.11(8) 3_665 . 3_665 yes
O3 V O5 166.53(8) 3_665 . 3_665 yes
O4 V O5 91.98(8) 3_665 . 3_665 yes
O4 P O5 110.56(12) 2_554 . 1_565 yes
O2 P O5 109.62(11) 3_665 . 1_565 yes
O3 P O5 110.55(11) 4_564 . 1_565 yes
O2 P O4 105.72(11) 3_665 . 2_554 yes
O3 P O4 110.19(11) 4_564 . 2_554 yes
O2 P O3 110.10(12) 3_665 . 4_564 yes
V O1 V 142.89(10) 2_645 . 3_665 yes
V O2 P 150.13(13) 3_665 . 3_665 yes
V O3 P 132.11(13) 3_665 . 4_565 yes
V O4 P 138.91(13) 3_665 . 2_544 yes
V O5 P 125.92(13) 3_665 . 1_545 yes

loop_
_geom_bond_atom_site_label_1
_geom_bond_atom_site_label_2
_geom_bond_distance
_geom_bond_site_symmetry_1
_geom_bond_site_symmetry_2
_geom_bond_publ_flag
V O1 1.627(2) . 2_655 yes
V O1 2.130(2) . 3_665 yes
V O2 1.999(2) . 3_665 yes
V O3 2.000(2) . 3_665 yes
V O4 1.986(2) . 3_665 yes
V O5 2.016(2) . 3_665 yes
P O5 1.553(2) . 1_565 yes
P O4 1.545(2) . 2_554 yes
P O2 1.541(2) . 3_665 yes
P O3 1.546(2) . 4_564 yes

loop_
_geom_torsion_atom_site_label_1
_geom_torsion_atom_site_label_2
_geom_torsion_atom_site_label_3
_geom_torsion_atom_site_label_4
_geom_torsion
_geom_torsion_site_symmetry_1
_geom_torsion_site_symmetry_2
_geom_torsion_site_symmetry_3
_geom_torsion_site_symmetry_4
_geom_torsion_publ_flag
O1 V O2 P 152.5(2) 2_655 . 3_665 . no
O1 V O2 P -25.9(2) 3_665 . 3_665 . no
O3 V O2 P -108.3(2) 3_665 . 3_665 . no
O5 V O2 P 58.4(2) 3_665 . 3_665 . no
O5 P O2 V -120.4(2) 1_565 . 3_665 . no
O4 P O2 V 120.4(2) 2_554 . 3_665 . no
O3 P O2 V 1.4(3) 4_564 . 3_665 . no
